data_1558632
loop_
_publ_author_name
'Hall, Amy V.'
'Yufit, Dimitrii S.'
'Apperley, D. C.'
'Senak, Larry'
'Musa, Osama'
'Hood, David K.'
'Steed, Jonathan W.'

_publ_section_title
;
 The Crystal Engineering of Radiation-Sensitive Diacetylene Cocrystals and
 Salts
;
_journal_name_full 'Chemical Science'
_journal_paper_doi 10.1039/D0SC02540B
_journal_year 2020
_chemical_formula_moiety '2(C25 H42 O2), C10 H8 N2'
_chemical_formula_sum 'C60 H92 N2 O4'
_chemical_formula_weight 905.35
_space_group_crystal_system monoclinic
_space_group_IT_number 14
_space_group_name_Hall '-P 2ybc'
_space_group_name_H-M_alt 'P 1 21/c 1'
_atom_sites_solution_hydrogens mixed
_atom_sites_solution_primary direct
_audit_creation_date 2019-07-12
_audit_creation_method
;
Olex2 1.2-beta
(compiled 2018.05.29 svn.r3508 for OlexSys, GUI svn.r5506)
;
_audit_update_record
;
2020-05-04 deposited with the CCDC.	2020-07-20 downloaded from the CCDC.
;
_cell_angle_alpha 90
_cell_angle_beta 90.8823(10)
_cell_angle_gamma 90
_cell_formula_units_Z 2
_cell_length_a 5.4415(2)
_cell_length_b 8.9535(4)
_cell_length_c 55.673(3)
_cell_measurement_reflns_used 9987
_cell_measurement_temperature 100.0
_cell_measurement_theta_max 30.47
_cell_measurement_theta_min 2.23
_cell_volume 2712.1(2)
_computing_data_collection 'GDA 8.44; generic data acquisition software'
_computing_molecular_graphics 'Olex2 (Dolomanov et al., 2009)'
_computing_publication_material 'Olex2 (Dolomanov et al., 2009)'
_computing_structure_refinement 'ShelXL (Sheldrick, 2015)'
_computing_structure_solution 'XS (Sheldrick, 2008)'
_diffrn_ambient_temperature 100.0
_diffrn_detector 'Photon counting pixel array'
_diffrn_detector_area_resol_mean 10.4
_diffrn_detector_type 'Dectris Pilatus 2M'
_diffrn_measured_fraction_theta_full 0.998
_diffrn_measured_fraction_theta_max 0.998
_diffrn_measurement_device 'Fixed \c 3-circle diffractometer'
_diffrn_measurement_device_type 'Fluid Film Devices'
_diffrn_measurement_method '\f and \w rotation with 0.1 degree frames'
_diffrn_measurement_specimen_support 'MiTeGen MicroMount'
_diffrn_radiation_monochromator 'Silicon 111'
_diffrn_radiation_probe x-ray
_diffrn_radiation_type synchrotron
_diffrn_radiation_wavelength 0.6889
_diffrn_reflns_av_R_equivalents 0.0663
_diffrn_reflns_av_unetI/netI 0.0476
_diffrn_reflns_Laue_measured_fraction_full 0.998
_diffrn_reflns_Laue_measured_fraction_max 0.998
_diffrn_reflns_limit_h_max 7
_diffrn_reflns_limit_h_min -7
_diffrn_reflns_limit_k_max 12
_diffrn_reflns_limit_k_min -12
_diffrn_reflns_limit_l_max 78
_diffrn_reflns_limit_l_min -78
_diffrn_reflns_number 47696
_diffrn_reflns_point_group_measured_fraction_full 0.998
_diffrn_reflns_point_group_measured_fraction_max 0.998
_diffrn_reflns_theta_full 24.415
_diffrn_reflns_theta_max 28.997
_diffrn_reflns_theta_min 0.709
_diffrn_source Synchrotron
_diffrn_source_type 'Undulator, I19, DLS, RAL'
_diffrn_standards_number 0
_exptl_absorpt_coefficient_mu 0.064
_exptl_absorpt_correction_T_max 1.0000
_exptl_absorpt_correction_T_min 0.7796
_exptl_absorpt_correction_type multi-scan
_exptl_absorpt_process_details
;
SADABS-2016/2 (Bruker,2016/2) was used for absorption correction. 
wR2(int) was 0.1545 before and 0.0844after correction. 
The Ratio of minimum to maximum transmission is 0.7796. 
The \l/2 correction factor is Not present.
;
_exptl_crystal_colour 'clear colourless'
_exptl_crystal_colour_lustre clear
_exptl_crystal_colour_primary colourless
_exptl_crystal_density_diffrn 1.109
_exptl_crystal_description needle
_exptl_crystal_F_000 996
_exptl_crystal_size_max 0.12
_exptl_crystal_size_mid 0.04
_exptl_crystal_size_min 0.03
_refine_diff_density_max 0.653
_refine_diff_density_min -0.341
_refine_diff_density_rms 0.063
_refine_ls_extinction_method none
_refine_ls_goodness_of_fit_ref 1.069
_refine_ls_hydrogen_treatment mixed
_refine_ls_matrix_type full
_refine_ls_number_parameters 303
_refine_ls_number_reflns 7923
_refine_ls_number_restraints 0
_refine_ls_restrained_S_all 1.069
_refine_ls_R_factor_all 0.0562
_refine_ls_R_factor_gt 0.0529
_refine_ls_shift/su_max 0.001
_refine_ls_shift/su_mean 0.000
_refine_ls_structure_factor_coef Fsqd
_refine_ls_weighting_details 'w=1/[\s^2^(Fo^2^)+(0.1000P)^2^+0.2400P] where P=(Fo^2^+2Fc^2^)/3'
_refine_ls_weighting_scheme calc
_refine_ls_wR_factor_gt 0.1510
_refine_ls_wR_factor_ref 0.1553
_reflns_Friedel_coverage 0.000
_reflns_number_gt 7025
_reflns_number_total 7923
_reflns_threshold_expression 'I > 2\s(I)'
_cod_data_source_file d0sc02540b2.cif
_cod_data_source_block 12_3_19srv220
_cod_database_code 1558632
_shelx_shelxl_version_number 2017/1
_shelx_space_group_comment
;
The symmetry employed for this shelxl refinement is uniquely defined
by the following loop, which should always be used as a source of
symmetry information in preference to the above space-group names.
They are only intended as comments.
;
_shelx_estimated_absorpt_t_max 0.998
_shelx_estimated_absorpt_t_min 0.992
_computing_bruker_data_scaling 'SADABS V2012/1 (Bruker AXS Inc.)'
_olex2_refinement_description
;
1. Fixed Uiso
 At 1.2 times of:
  All C(H) groups, All C(H,H) groups
 At 1.5 times of:
  All C(H,H,H) groups
2.a Secondary CH2 refined with riding coordinates:
 C2(H2A,H2B), C3(H3A,H3B), C4(H4A,H4B), C5(H5A,H5B), C6(H6A,H6B), C7(H7A,H7B),
 C8(H8A,H8B), C9(H9A,H9B), C14(H14A,H14B), C15(H15A,H15B), C16(H16A,H16B),
 C17(H17A,H17B), C18(H18A,H18B), C19(H19A,H19B), C20(H20A,H20B), C21(H21A,H21B),
  C22(H22A,H22B), C23(H23A,H23B), C24(H24A,H24B)
2.b Aromatic/amide H refined with riding coordinates:
 C1S(H1S), C2S(H2S), C4S(H4S), C5S(H5S)
2.c Idealised Me refined as rotating group:
 C25(H25A,H25B,H25C)
;
_olex2_submission_special_instructions 'No special instructions were received'

loop_
_space_group_symop_operation_xyz
'x, y, z'
'-x, y+1/2, -z+1/2'
'-x, -y, -z'
'x, -y-1/2, z-1/2'

loop_
_atom_site_label
_atom_site_type_symbol
_atom_site_fract_x
_atom_site_fract_y
_atom_site_fract_z
_atom_site_U_iso_or_equiv
_atom_site_adp_type
_atom_site_occupancy
_atom_site_site_symmetry_order
_atom_site_calc_flag
_atom_site_refinement_flags_posn
_atom_site_refinement_flags_adp
_atom_site_refinement_flags_occupancy
_atom_site_disorder_assembly
_atom_site_disorder_group
O1 O 2.31234(12) -1.02535(7) 0.45453(2) 0.02275(16) Uani 1 1 d . . . . .
O2 O 2.54190(11) -0.82297(7) 0.46224(2) 0.01945(15) Uani 1 1 d . . . . .
C1 C 2.35906(15) -0.88017(9) 0.45348(2) 0.01217(16) Uani 1 1 d . . . . .
C2 C 2.15916(14) -0.79788(8) 0.43979(2) 0.01242(16) Uani 1 1 d . . . . .
H2A H 2.000461 -0.816942 0.447692 0.015 Uiso 1 1 calc R . . . .
H2B H 2.147390 -0.839636 0.423347 0.015 Uiso 1 1 calc R . . . .
C3 C 2.19634(14) -0.62979(8) 0.43795(2) 0.01223(16) Uani 1 1 d . . . . .
H3A H 2.353039 -0.609362 0.429769 0.015 Uiso 1 1 calc R . . . .
H3B H 2.208026 -0.586739 0.454311 0.015 Uiso 1 1 calc R . . . .
C4 C 1.98584(14) -0.55442(9) 0.42408(2) 0.01221(16) Uani 1 1 d . . . . .
H4A H 1.976541 -0.596751 0.407665 0.015 Uiso 1 1 calc R . . . .
H4B H 1.829139 -0.577308 0.432101 0.015 Uiso 1 1 calc R . . . .
C5 C 2.01480(14) -0.38502(9) 0.42232(2) 0.01369(16) Uani 1 1 d . . . . .
H5A H 2.027317 -0.342927 0.438740 0.016 Uiso 1 1 calc R . . . .
H5B H 2.169987 -0.362181 0.414031 0.016 Uiso 1 1 calc R . . . .
C6 C 1.80214(15) -0.30918(9) 0.40886(2) 0.01413(16) Uani 1 1 d . . . . .
H6A H 1.794981 -0.347188 0.392168 0.017 Uiso 1 1 calc R . . . .
H6B H 1.645885 -0.336055 0.416648 0.017 Uiso 1 1 calc R . . . .
C7 C 1.82661(15) -0.13935(9) 0.40833(2) 0.01335(16) Uani 1 1 d . . . . .
H7A H 1.982213 -0.112786 0.400396 0.016 Uiso 1 1 calc R . . . .
H7B H 1.836301 -0.101801 0.425043 0.016 Uiso 1 1 calc R . . . .
C8 C 1.61395(15) -0.06135(9) 0.39520(2) 0.01368(16) Uani 1 1 d . . . . .
H8A H 1.458495 -0.082806 0.403541 0.016 Uiso 1 1 calc R . . . .
H8B H 1.599101 -0.100769 0.378628 0.016 Uiso 1 1 calc R . . . .
C9 C 1.65536(15) 0.10821(9) 0.39434(2) 0.01431(17) Uani 1 1 d . . . . .
H9A H 1.671459 0.146254 0.410987 0.017 Uiso 1 1 calc R . . . .
H9B H 1.812221 0.128295 0.386165 0.017 Uiso 1 1 calc R . . . .
C10 C 1.45830(15) 0.19047(9) 0.38194(2) 0.01407(16) Uani 1 1 d . . . . .
C11 C 1.29523(15) 0.25857(9) 0.37191(2) 0.01386(16) Uani 1 1 d . . . . .
C12 C 1.11004(15) 0.33674(9) 0.36046(2) 0.01414(16) Uani 1 1 d . . . . .
C13 C 0.94623(16) 0.40549(9) 0.35076(2) 0.01469(17) Uani 1 1 d . . . . .
C14 C 0.75012(16) 0.48843(9) 0.33833(2) 0.01654(18) Uani 1 1 d . . . . .
H14A H 0.822703 0.575852 0.330178 0.020 Uiso 1 1 calc R . . . .
H14B H 0.633298 0.526207 0.350358 0.020 Uiso 1 1 calc R . . . .
C15 C 0.60845(14) 0.39401(8) 0.31967(2) 0.01159(16) Uani 1 1 d . . . . .
H15A H 0.726195 0.348399 0.308445 0.014 Uiso 1 1 calc R . . . .
H15B H 0.521270 0.312264 0.327951 0.014 Uiso 1 1 calc R . . . .
C16 C 0.42278(15) 0.48806(9) 0.30549(2) 0.01251(16) Uani 1 1 d . . . . .
H16A H 0.511807 0.565259 0.296327 0.015 Uiso 1 1 calc R . . . .
H16B H 0.313572 0.539797 0.316857 0.015 Uiso 1 1 calc R . . . .
C17 C 0.26636(14) 0.39512(9) 0.28809(2) 0.01175(16) Uani 1 1 d . . . . .
H17A H 0.169972 0.321912 0.297375 0.014 Uiso 1 1 calc R . . . .
H17B H 0.376257 0.338529 0.277395 0.014 Uiso 1 1 calc R . . . .
C18 C 0.09031(15) 0.48919(9) 0.27273(2) 0.01256(16) Uani 1 1 d . . . . .
H18A H 0.186865 0.561787 0.263341 0.015 Uiso 1 1 calc R . . . .
H18B H -0.018503 0.546499 0.283434 0.015 Uiso 1 1 calc R . . . .
C19 C -0.06815(14) 0.39626(9) 0.25545(2) 0.01168(16) Uani 1 1 d . . . . .
H19A H 0.040764 0.337262 0.244993 0.014 Uiso 1 1 calc R . . . .
H19B H -0.167269 0.325135 0.264873 0.014 Uiso 1 1 calc R . . . .
C20 C -0.24068(15) 0.49019(9) 0.23968(2) 0.01305(17) Uani 1 1 d . . . . .
H20A H -0.348262 0.550163 0.250130 0.016 Uiso 1 1 calc R . . . .
H20B H -0.141523 0.560393 0.230088 0.016 Uiso 1 1 calc R . . . .
C21 C -0.40102(14) 0.39670(9) 0.22267(2) 0.01212(16) Uani 1 1 d . . . . .
H21A H -0.503408 0.328476 0.232295 0.015 Uiso 1 1 calc R . . . .
H21B H -0.293336 0.334551 0.212553 0.015 Uiso 1 1 calc R . . . .
C22 C -0.56902(15) 0.49012(9) 0.20634(2) 0.01393(17) Uani 1 1 d . . . . .
H22A H -0.674446 0.553819 0.216434 0.017 Uiso 1 1 calc R . . . .
H22B H -0.466586 0.556788 0.196442 0.017 Uiso 1 1 calc R . . . .
C23 C -0.73241(15) 0.39596(9) 0.18976(2) 0.01303(16) Uani 1 1 d . . . . .
H23A H -0.626789 0.331853 0.179755 0.016 Uiso 1 1 calc R . . . .
H23B H -0.835159 0.329614 0.199685 0.016 Uiso 1 1 calc R . . . .
C24 C -0.89994(16) 0.48829(10) 0.17331(2) 0.01776(18) Uani 1 1 d . . . . .
H24A H -0.797451 0.551940 0.162920 0.021 Uiso 1 1 calc R . . . .
H24B H -1.002015 0.554907 0.183247 0.021 Uiso 1 1 calc R . . . .
C25 C -1.06817(17) 0.39207(11) 0.15748(2) 0.02095(19) Uani 1 1 d . . . . .
H25A H -1.171777 0.329679 0.167654 0.031 Uiso 1 1 calc GR . . . .
H25B H -0.968246 0.328097 0.147210 0.031 Uiso 1 1 calc GR . . . .
H25C H -1.172475 0.456683 0.147427 0.031 Uiso 1 1 calc GR . . . .
H1 H 2.452(4) -1.077(2) 0.4625(3) 0.076(6) Uiso 1 1 d . . . . .
N1 N 0.64263(13) 0.79175(8) 0.47373(2) 0.01451(15) Uani 1 1 d . . . . .
C1S C 0.58254(15) 0.64809(9) 0.47061(2) 0.01393(16) Uani 1 1 d . . . . .
H1S H 0.439913 0.625574 0.461244 0.017 Uiso 1 1 calc R . . . .
C2S C 0.71642(15) 0.53027(9) 0.48025(2) 0.01230(16) Uani 1 1 d . . . . .
H2S H 0.666804 0.430063 0.477360 0.015 Uiso 1 1 calc R . . . .
C3S C 0.92644(14) 0.56103(8) 0.49436(2) 0.00996(15) Uani 1 1 d . . . . .
C4S C 0.99141(16) 0.71141(9) 0.49727(2) 0.01552(17) Uani 1 1 d . . . . .
H4S H 1.133723 0.737913 0.506409 0.019 Uiso 1 1 calc R . . . .
C5S C 0.84586(16) 0.82156(9) 0.48668(2) 0.01784(18) Uani 1 1 d . . . . .
H5S H 0.893075 0.922967 0.488737 0.021 Uiso 1 1 calc R . . . .

loop_
_atom_site_aniso_label
_atom_site_aniso_U_11
_atom_site_aniso_U_22
_atom_site_aniso_U_33
_atom_site_aniso_U_23
_atom_site_aniso_U_13
_atom_site_aniso_U_12
O1 0.0201(3) 0.0088(3) 0.0388(4) 0.0056(2) -0.0171(3) -0.0005(2)
O2 0.0157(3) 0.0141(3) 0.0281(3) 0.0020(2) -0.0118(2) -0.0003(2)
C1 0.0122(3) 0.0096(3) 0.0146(3) 0.0015(3) -0.0032(3) 0.0016(3)
C2 0.0110(3) 0.0088(3) 0.0173(4) 0.0013(3) -0.0072(3) 0.0012(3)
C3 0.0110(3) 0.0086(3) 0.0168(4) 0.0016(3) -0.0057(3) 0.0010(3)
C4 0.0120(4) 0.0091(3) 0.0153(4) 0.0010(3) -0.0062(3) 0.0018(3)
C5 0.0117(4) 0.0103(3) 0.0189(4) 0.0030(3) -0.0065(3) 0.0013(3)
C6 0.0131(4) 0.0105(3) 0.0185(4) 0.0026(3) -0.0085(3) 0.0012(3)
C7 0.0122(4) 0.0099(3) 0.0177(4) 0.0039(3) -0.0072(3) 0.0011(3)
C8 0.0116(4) 0.0109(3) 0.0183(4) 0.0032(3) -0.0077(3) 0.0016(3)
C9 0.0120(4) 0.0120(4) 0.0186(4) 0.0046(3) -0.0072(3) 0.0010(3)
C10 0.0140(4) 0.0121(3) 0.0159(4) 0.0028(3) -0.0052(3) 0.0003(3)
C11 0.0144(4) 0.0132(4) 0.0138(3) 0.0024(3) -0.0045(3) 0.0008(3)
C12 0.0144(4) 0.0144(4) 0.0135(3) 0.0012(3) -0.0052(3) 0.0001(3)
C13 0.0161(4) 0.0138(4) 0.0140(4) 0.0002(3) -0.0076(3) 0.0009(3)
C14 0.0180(4) 0.0130(4) 0.0183(4) -0.0010(3) -0.0127(3) 0.0039(3)
C15 0.0118(3) 0.0109(3) 0.0118(3) 0.0008(2) -0.0065(3) 0.0020(3)
C16 0.0129(4) 0.0107(4) 0.0136(3) 0.0008(3) -0.0088(3) 0.0014(3)
C17 0.0115(4) 0.0102(4) 0.0134(3) 0.0006(2) -0.0068(3) 0.0007(3)
C18 0.0129(4) 0.0108(4) 0.0138(4) 0.0003(3) -0.0084(3) 0.0004(3)
C19 0.0114(4) 0.0104(4) 0.0130(4) 0.0004(2) -0.0070(3) 0.0004(3)
C20 0.0133(4) 0.0104(4) 0.0152(4) -0.0002(3) -0.0089(3) 0.0002(3)
C21 0.0118(4) 0.0106(3) 0.0137(4) 0.0000(3) -0.0077(3) 0.0001(3)
C22 0.0141(4) 0.0109(4) 0.0165(4) -0.0002(3) -0.0096(3) 0.0003(3)
C23 0.0123(4) 0.0124(4) 0.0142(4) 0.0001(3) -0.0077(3) -0.0004(3)
C24 0.0190(4) 0.0156(4) 0.0183(4) 0.0005(3) -0.0123(3) 0.0016(3)
C25 0.0191(4) 0.0243(4) 0.0191(4) 0.0007(3) -0.0123(3) -0.0014(3)
N1 0.0158(3) 0.0101(3) 0.0174(3) 0.0017(2) -0.0072(3) 0.0020(2)
C1S 0.0131(4) 0.0119(4) 0.0165(4) 0.0022(3) -0.0074(3) -0.0002(3)
C2S 0.0126(3) 0.0094(3) 0.0147(3) 0.0010(3) -0.0060(3) -0.0006(3)
C3S 0.0107(3) 0.0087(3) 0.0104(3) 0.0008(2) -0.0039(3) 0.0017(3)
C4S 0.0173(4) 0.0095(3) 0.0194(4) 0.0004(3) -0.0106(3) 0.0005(3)
C5S 0.0214(4) 0.0079(3) 0.0238(4) 0.0004(3) -0.0119(3) 0.0006(3)

loop_
_atom_type_symbol
_atom_type_description
_atom_type_scat_dispersion_real
_atom_type_scat_dispersion_imag
_atom_type_scat_source
C C 0.0032 0.0015 'International Tables Vol C Tables 4.2.6.8 and 6.1.1.4'
H H 0.0000 0.0000 'International Tables Vol C Tables 4.2.6.8 and 6.1.1.4'
N N 0.0060 0.0030 'International Tables Vol C Tables 4.2.6.8 and 6.1.1.4'
O O 0.0108 0.0057 'International Tables Vol C Tables 4.2.6.8 and 6.1.1.4'

loop_
_geom_angle_atom_site_label_1
_geom_angle_atom_site_label_2
_geom_angle_atom_site_label_3
_geom_angle
_geom_angle_site_symmetry_1
_geom_angle_site_symmetry_3
_geom_angle_publ_flag
C1 O1 H1 109.5(13) . . ?
O1 C1 C2 111.31(7) . . ?
O2 C1 O1 123.51(7) . . ?
O2 C1 C2 125.17(7) . . ?
C1 C2 H2A 108.5 . . ?
C1 C2 H2B 108.5 . . ?
C1 C2 C3 114.88(6) . . ?
H2A C2 H2B 107.5 . . ?
C3 C2 H2A 108.5 . . ?
C3 C2 H2B 108.5 . . ?
C2 C3 H3A 109.3 . . ?
C2 C3 H3B 109.3 . . ?
C2 C3 C4 111.78(6) . . ?
H3A C3 H3B 107.9 . . ?
C4 C3 H3A 109.3 . . ?
C4 C3 H3B 109.3 . . ?
C3 C4 H4A 108.9 . . ?
C3 C4 H4B 108.9 . . ?
H4A C4 H4B 107.8 . . ?
C5 C4 C3 113.16(6) . . ?
C5 C4 H4A 108.9 . . ?
C5 C4 H4B 108.9 . . ?
C4 C5 H5A 108.9 . . ?
C4 C5 H5B 108.9 . . ?
H5A C5 H5B 107.7 . . ?
C6 C5 C4 113.23(7) . . ?
C6 C5 H5A 108.9 . . ?
C6 C5 H5B 108.9 . . ?
C5 C6 H6A 109.0 . . ?
C5 C6 H6B 109.0 . . ?
H6A C6 H6B 107.8 . . ?
C7 C6 C5 112.74(6) . . ?
C7 C6 H6A 109.0 . . ?
C7 C6 H6B 109.0 . . ?
C6 C7 H7A 108.9 . . ?
C6 C7 H7B 108.9 . . ?
C6 C7 C8 113.50(7) . . ?
H7A C7 H7B 107.7 . . ?
C8 C7 H7A 108.9 . . ?
C8 C7 H7B 108.9 . . ?
C7 C8 H8A 109.5 . . ?
C7 C8 H8B 109.5 . . ?
C7 C8 C9 110.87(6) . . ?
H8A C8 H8B 108.1 . . ?
C9 C8 H8A 109.5 . . ?
C9 C8 H8B 109.5 . . ?
C8 C9 H9A 108.8 . . ?
C8 C9 H9B 108.8 . . ?
H9A C9 H9B 107.7 . . ?
C10 C9 C8 113.89(7) . . ?
C10 C9 H9A 108.8 . . ?
C10 C9 H9B 108.8 . . ?
C11 C10 C9 179.43(9) . . ?
C10 C11 C12 179.73(11) . . ?
C13 C12 C11 179.02(9) . . ?
C12 C13 C14 178.46(9) . . ?
C13 C14 H14A 108.9 . . ?
C13 C14 H14B 108.9 . . ?
C13 C14 C15 113.23(7) . . ?
H14A C14 H14B 107.7 . . ?
C15 C14 H14A 108.9 . . ?
C15 C14 H14B 108.9 . . ?
C14 C15 H15A 109.3 . . ?
C14 C15 H15B 109.3 . . ?
H15A C15 H15B 108.0 . . ?
C16 C15 C14 111.55(6) . . ?
C16 C15 H15A 109.3 . . ?
C16 C15 H15B 109.3 . . ?
C15 C16 H16A 109.1 . . ?
C15 C16 H16B 109.1 . . ?
C15 C16 C17 112.69(6) . . ?
H16A C16 H16B 107.8 . . ?
C17 C16 H16A 109.1 . . ?
C17 C16 H16B 109.1 . . ?
C16 C17 H17A 108.9 . . ?
C16 C17 H17B 108.9 . . ?
C16 C17 C18 113.17(6) . . ?
H17A C17 H17B 107.8 . . ?
C18 C17 H17A 108.9 . . ?
C18 C17 H17B 108.9 . . ?
C17 C18 H18A 108.9 . . ?
C17 C18 H18B 108.9 . . ?
C17 C18 C19 113.28(7) . . ?
H18A C18 H18B 107.7 . . ?
C19 C18 H18A 108.9 . . ?
C19 C18 H18B 108.9 . . ?
C18 C19 H19A 108.9 . . ?
C18 C19 H19B 108.9 . . ?
H19A C19 H19B 107.7 . . ?
C20 C19 C18 113.44(7) . . ?
C20 C19 H19A 108.9 . . ?
C20 C19 H19B 108.9 . . ?
C19 C20 H20A 108.9 . . ?
C19 C20 H20B 108.9 . . ?
H20A C20 H20B 107.7 . . ?
C21 C20 C19 113.25(7) . . ?
C21 C20 H20A 108.9 . . ?
C21 C20 H20B 108.9 . . ?
C20 C21 H21A 108.9 . . ?
C20 C21 H21B 108.9 . . ?
C20 C21 C22 113.55(7) . . ?
H21A C21 H21B 107.7 . . ?
C22 C21 H21A 108.9 . . ?
C22 C21 H21B 108.9 . . ?
C21 C22 H22A 108.9 . . ?
C21 C22 H22B 108.9 . . ?
H22A C22 H22B 107.7 . . ?
C23 C22 C21 113.26(7) . . ?
C23 C22 H22A 108.9 . . ?
C23 C22 H22B 108.9 . . ?
C22 C23 H23A 108.8 . . ?
C22 C23 H23B 108.8 . . ?
H23A C23 H23B 107.7 . . ?
C24 C23 C22 113.64(7) . . ?
C24 C23 H23A 108.8 . . ?
C24 C23 H23B 108.8 . . ?
C23 C24 H24A 109.0 . . ?
C23 C24 H24B 109.0 . . ?
C23 C24 C25 112.84(7) . . ?
H24A C24 H24B 107.8 . . ?
C25 C24 H24A 109.0 . . ?
C25 C24 H24B 109.0 . . ?
C24 C25 H25A 109.5 . . ?
C24 C25 H25B 109.5 . . ?
C24 C25 H25C 109.5 . . ?
H25A C25 H25B 109.5 . . ?
H25A C25 H25C 109.5 . . ?
H25B C25 H25C 109.5 . . ?
C5S N1 C1S 117.41(7) . . ?
N1 C1S H1S 118.1 . . ?
N1 C1S C2S 123.76(7) . . ?
C2S C1S H1S 118.1 . . ?
C1S C2S H2S 120.5 . . ?
C1S C2S C3S 119.08(7) . . ?
C3S C2S H2S 120.5 . . ?
C2S C3S C3S 121.33(9) . 3_766 ?
C4S C3S C2S 117.07(7) . . ?
C4S C3S C3S 121.61(8) . 3_766 ?
C3S C4S H4S 120.3 . . ?
C5S C4S C3S 119.45(7) . . ?
C5S C4S H4S 120.3 . . ?
N1 C5S C4S 123.21(8) . . ?
N1 C5S H5S 118.4 . . ?
C4S C5S H5S 118.4 . . ?

loop_
_geom_bond_atom_site_label_1
_geom_bond_atom_site_label_2
_geom_bond_distance
_geom_bond_site_symmetry_2
_geom_bond_publ_flag
O1 C1 1.3260(10) . ?
O1 H1 0.99(2) . ?
O2 C1 1.2145(10) . ?
C1 C2 1.5104(10) . ?
C2 H2A 0.9900 . ?
C2 H2B 0.9900 . ?
C2 C3 1.5222(10) . ?
C3 H3A 0.9900 . ?
C3 H3B 0.9900 . ?
C3 C4 1.5286(10) . ?
C4 H4A 0.9900 . ?
C4 H4B 0.9900 . ?
C4 C5 1.5282(11) . ?
C5 H5A 0.9900 . ?
C5 H5B 0.9900 . ?
C5 C6 1.5281(10) . ?
C6 H6A 0.9900 . ?
C6 H6B 0.9900 . ?
C6 C7 1.5268(11) . ?
C7 H7A 0.9900 . ?
C7 H7B 0.9900 . ?
C7 C8 1.5281(10) . ?
C8 H8A 0.9900 . ?
C8 H8B 0.9900 . ?
C8 C9 1.5357(11) . ?
C9 H9A 0.9900 . ?
C9 H9B 0.9900 . ?
C9 C10 1.4651(10) . ?
C10 C11 1.2063(11) . ?
C11 C12 1.3756(11) . ?
C12 C13 1.2043(11) . ?
C13 C14 1.4650(11) . ?
C14 H14A 0.9900 . ?
C14 H14B 0.9900 . ?
C14 C15 1.5374(11) . ?
C15 H15A 0.9900 . ?
C15 H15B 0.9900 . ?
C15 C16 1.5260(10) . ?
C16 H16A 0.9900 . ?
C16 H16B 0.9900 . ?
C16 C17 1.5261(10) . ?
C17 H17A 0.9900 . ?
C17 H17B 0.9900 . ?
C17 C18 1.5277(10) . ?
C18 H18A 0.9900 . ?
C18 H18B 0.9900 . ?
C18 C19 1.5281(10) . ?
C19 H19A 0.9900 . ?
C19 H19B 0.9900 . ?
C19 C20 1.5280(10) . ?
C20 H20A 0.9900 . ?
C20 H20B 0.9900 . ?
C20 C21 1.5276(10) . ?
C21 H21A 0.9900 . ?
C21 H21B 0.9900 . ?
C21 C22 1.5284(10) . ?
C22 H22A 0.9900 . ?
C22 H22B 0.9900 . ?
C22 C23 1.5258(10) . ?
C23 H23A 0.9900 . ?
C23 H23B 0.9900 . ?
C23 C24 1.5258(10) . ?
C24 H24A 0.9900 . ?
C24 H24B 0.9900 . ?
C24 C25 1.5269(11) . ?
C25 H25A 0.9800 . ?
C25 H25B 0.9800 . ?
C25 H25C 0.9800 . ?
N1 C1S 1.3378(10) . ?
N1 C5S 1.3376(10) . ?
C1S H1S 0.9500 . ?
C1S C2S 1.3856(11) . ?
C2S H2S 0.9500 . ?
C2S C3S 1.4040(10) . ?
C3S C3S 1.4878(14) 3_766 ?
C3S C4S 1.4008(11) . ?
C4S H4S 0.9500 . ?
C4S C5S 1.3905(11) . ?
C5S H5S 0.9500 . ?

loop_
_geom_hbond_atom_site_label_D
_geom_hbond_atom_site_label_H
_geom_hbond_atom_site_label_A
_geom_hbond_distance_DH
_geom_hbond_distance_HA
_geom_hbond_distance_DA
_geom_hbond_angle_DHA
_geom_hbond_site_symmetry_A
_geom_hbond_publ_flag
O1 H1 N1 0.99(2) 1.68(2) 2.6449(9) 163.8(19) 1_735 yes

loop_
_geom_torsion_atom_site_label_1
_geom_torsion_atom_site_label_2
_geom_torsion_atom_site_label_3
_geom_torsion_atom_site_label_4
_geom_torsion
_geom_torsion_site_symmetry_1
_geom_torsion_site_symmetry_2
_geom_torsion_site_symmetry_3
_geom_torsion_site_symmetry_4
_geom_torsion_publ_flag
O1 C1 C2 C3 179.28(7) . . . . ?
O2 C1 C2 C3 -1.63(11) . . . . ?
C1 C2 C3 C4 -179.48(6) . . . . ?
C2 C3 C4 C5 178.86(7) . . . . ?
C3 C4 C5 C6 -178.93(7) . . . . ?
C4 C5 C6 C7 177.08(7) . . . . ?
C5 C6 C7 C8 -179.30(7) . . . . ?
C6 C7 C8 C9 -177.49(7) . . . . ?
C7 C8 C9 C10 179.89(7) . . . . ?
C13 C14 C15 C16 -174.56(7) . . . . ?
C14 C15 C16 C17 -175.82(7) . . . . ?
C15 C16 C17 C18 -176.59(6) . . . . ?
C16 C17 C18 C19 -179.49(7) . . . . ?
C17 C18 C19 C20 -178.79(6) . . . . ?
C18 C19 C20 C21 -179.27(7) . . . . ?
C19 C20 C21 C22 -178.40(7) . . . . ?
C20 C21 C22 C23 -178.81(7) . . . . ?
C21 C22 C23 C24 -179.72(7) . . . . ?
C22 C23 C24 C25 -178.01(7) . . . . ?
N1 C1S C2S C3S 0.66(13) . . . . ?
C1S N1 C5S C4S -1.46(13) . . . . ?
C1S C2S C3S C3S 178.53(9) . . . 3_766 ?
C1S C2S C3S C4S -1.67(11) . . . . ?
C2S C3S C4S C5S 1.18(12) . . . . ?
C3S C3S C4S C5S -179.03(9) 3_766 . . . ?
C3S C4S C5S N1 0.41(14) . . . . ?
C5S N1 C1S C2S 0.93(13) . . . . ?
